data_7702096
loop_
_publ_author_name
'Chang, Yao-Pang'
'Levason, William'
'Light, Mark E.'
'Reid, Gillian'

_publ_section_title
;
 Niobium tetrachloride complexes with thio-, seleno- and telluro-ether
 coordination - synthesis and structures.
;
_journal_issue 41
_journal_name_full 'Dalton transactions (Cambridge, England : 2003)'
_journal_page_first 16262
_journal_page_last 16274
_journal_paper_doi 10.1039/c6dt02979e
_journal_volume 45
_journal_year 2016
_chemical_formula_moiety 'C32 H32 Cl4 Nb2 Se6'
_chemical_formula_sum 'C32 H32 Cl4 Nb2 Se6'
_chemical_formula_weight 1217.95
_chemical_properties_physical ', Air-sensitive,Moisture-sensitive'
_space_group_crystal_system monoclinic
_space_group_IT_number 14
_space_group_name_Hall '-P 2ybc'
_space_group_name_H-M_alt 'P 1 21/c 1'
_atom_sites_solution_hydrogens geom
_atom_sites_solution_primary direct
_audit_creation_date 2016-07-06
_audit_creation_method
;
Olex2 1.2-alpha
(compiled 2016.07.05 svn.r3305 for OlexSys, GUI svn.r5199)
;
_audit_update_record
;
2016-07-18 deposited with the CCDC.
2016-09-13 downloaded from the CCDC.
;
_cell_angle_alpha 90
_cell_angle_beta 106.821(5)
_cell_angle_gamma 90
_cell_formula_units_Z 2
_cell_length_a 10.6850(5)
_cell_length_b 12.3759(5)
_cell_length_c 14.1909(7)
_cell_measurement_reflns_used 3436
_cell_measurement_temperature 100(2)
_cell_measurement_theta_max 27.5
_cell_measurement_theta_min 2.6
_cell_volume 1796.26(15)
_computing_cell_refinement 'CrysAlisPro 1.171.38.41 (Rigaku OD, 2015)'
_computing_data_collection 'CrystalClear-SM Expert 3.1 b27 (Rigaku, 2013)'
_computing_data_reduction 'CrysAlisPro 1.171.38.41 (Rigaku OD, 2015)''
_computing_molecular_graphics 'Olex2 (Dolomanov et al., 2009)'
_computing_publication_material 'Olex2 (Dolomanov et al., 2009)'
_computing_structure_refinement 'ShelXL (Sheldrick, 2015)'
_computing_structure_solution 'ShelXS (Sheldrick, 2008)'
_diffrn_ambient_temperature 100(2)
_diffrn_detector 'CCD area detector'
_diffrn_detector_area_resol_mean 28.5714
_diffrn_detector_type 'Rigaku HG Saturn724+ (2x2 bin mode)'
_diffrn_measured_fraction_theta_full 0.999
_diffrn_measured_fraction_theta_max 0.999
_diffrn_measurement_device 'four-circle \k diffractometer'
_diffrn_measurement_device_type 'Rigaku AFC12 FRE-VHF'
_diffrn_measurement_method 'profile data from \w-scans'
_diffrn_measurement_specimen_support 'MiTeGen MicroMesh'
_diffrn_radiation_collimation 0.3
_diffrn_radiation_monochromator 'Confocal mirrors, VHF Varimax'
_diffrn_radiation_probe x-ray
_diffrn_radiation_type MoK\a
_diffrn_radiation_wavelength 0.71073
_diffrn_reflns_av_R_equivalents 0.0761
_diffrn_reflns_av_unetI/netI 0.0757
_diffrn_reflns_Laue_measured_fraction_full 0.999
_diffrn_reflns_Laue_measured_fraction_max 0.999
_diffrn_reflns_limit_h_max 11
_diffrn_reflns_limit_h_min -14
_diffrn_reflns_limit_k_max 16
_diffrn_reflns_limit_k_min -16
_diffrn_reflns_limit_l_max 19
_diffrn_reflns_limit_l_min -19
_diffrn_reflns_number 18891
_diffrn_reflns_point_group_measured_fraction_full 0.999
_diffrn_reflns_point_group_measured_fraction_max 0.999
_diffrn_reflns_theta_full 25.242
_diffrn_reflns_theta_max 28.697
_diffrn_reflns_theta_min 2.999
_diffrn_source 'Rotating Anode'
_diffrn_source_current 55.0
_diffrn_source_power 2.475
_diffrn_source_target Mo
_diffrn_source_type 'Rotating Anode'
_diffrn_source_voltage 45.0
_exptl_absorpt_coefficient_mu 7.039
_exptl_absorpt_correction_T_max 1.000
_exptl_absorpt_correction_T_min 0.454
_exptl_absorpt_correction_type multi-scan
_exptl_absorpt_process_details 'CrysAlisPro 1.171.38.41 (Rigaku OD, 2015)''
_exptl_crystal_colour 'clear yellow'
_exptl_crystal_colour_lustre clear
_exptl_crystal_colour_primary yellow
_exptl_crystal_density_diffrn 2.252
_exptl_crystal_density_method 'not measured'
_exptl_crystal_description Chip
_exptl_crystal_F_000 1156
_exptl_crystal_recrystallization_method 'The material was recrystallised from --- by slow evaporation'
_exptl_crystal_size_max 0.054
_exptl_crystal_size_mid 0.038
_exptl_crystal_size_min 0.028
_refine_diff_density_max 1.008
_refine_diff_density_min -0.858
_refine_diff_density_rms 0.185
_refine_ls_extinction_method none
_refine_ls_goodness_of_fit_ref 1.017
_refine_ls_hydrogen_treatment constr
_refine_ls_matrix_type full
_refine_ls_number_parameters 205
_refine_ls_number_reflns 4644
_refine_ls_number_restraints 0
_refine_ls_restrained_S_all 1.017
_refine_ls_R_factor_all 0.0854
_refine_ls_R_factor_gt 0.0498
_refine_ls_shift/su_max 0.000
_refine_ls_shift/su_mean 0.000
_refine_ls_structure_factor_coef Fsqd
_refine_ls_weighting_details 'w=1/[\s^2^(Fo^2^)+(0.0381P)^2^+5.9443P] where P=(Fo^2^+2Fc^2^)/3'
_refine_ls_weighting_scheme calc
_refine_ls_wR_factor_gt 0.0939
_refine_ls_wR_factor_ref 0.1052
_reflns_Friedel_coverage 0.000
_reflns_number_gt 3334
_reflns_number_total 4644
_reflns_threshold_expression 'I > 2\s(I)'
_cod_data_source_file c6dt02979e2.cif
_cod_data_source_block shelx
_cod_database_code 7702096
_shelx_space_group_comment
;
The symmetry employed for this shelxl refinement is uniquely defined
by the following loop, which should always be used as a source of
symmetry information in preference to the above space-group names.
They are only intended as comments.
;
_diffrn_measurement_device_type2 'Rigaku AFC12 (Right)'
_olex2_refinement_description
;
1. Fixed Uiso
 At 1.2 times of:
  All C(H) groups, All C(H,H) groups
2. Uiso/Uaniso restraints and constraints
Uanis(Se3B) = Uanis(Se3) = Uanis(Se3A)
3. Others
 Fixed Sof: Se3(0.9) Se3A(0.05) Se3B(0.05)
4.a Secondary CH2 refined with riding coordinates:
 C1(H1A,H1B), C8(H8A,H8B), C9(H9A,H9B), C16(H16A,H16B)
4.b Aromatic/amide H refined with riding coordinates:
 C3(H3), C4(H4), C5(H5), C6(H6), C11(H11), C12(H12), C13(H13), C14(H14)
;
_shelx_shelxl_version_number 2014/7
_olex2_diffrn_ambient_temperature_device 'Oxford Cryosystems'
_olex2_exptl_crystal_mounting_method 'The crystal was mounted on a MITIGEN holder in perfluoroether oil'
_olex2_submission_special_instructions 'No special instructions were received'

loop_
_space_group_symop_operation_xyz
'x, y, z'
'-x, y+1/2, -z+1/2'
'-x, -y, -z'
'x, -y-1/2, z-1/2'

loop_
_atom_site_label
_atom_site_type_symbol
_atom_site_fract_x
_atom_site_fract_y
_atom_site_fract_z
_atom_site_U_iso_or_equiv
_atom_site_adp_type
_atom_site_occupancy
_atom_site_site_symmetry_order
_atom_site_calc_flag
_atom_site_refinement_flags_posn
_atom_site_refinement_flags_occupancy
Nb1 Nb 0.41965(5) 0.07014(4) 0.04021(4) 0.01607(13) Uani 1 1 d . .
Se1 Se 0.40498(6) 0.16002(5) 0.21981(5) 0.02373(16) Uani 1 1 d . .
Se2 Se 0.17794(6) 0.17908(5) -0.02486(5) 0.02375(16) Uani 1 1 d . .
Se3 Se 0.62591(6) -0.01602(6) 0.13262(5) 0.02518(17) Uani 0.9 1 d . P
Se3A Se 0.6861(11) 0.0675(10) 0.1105(10) 0.02518(17) Uani 0.05 1 d . P
Se3B Se 0.5836(12) -0.0818(11) 0.1473(10) 0.02518(17) Uani 0.05 1 d . P
Cl1 Cl 0.27315(13) -0.05076(12) 0.08541(12) 0.0261(3) Uani 1 1 d . .
Cl2 Cl 0.49981(14) 0.24536(12) 0.02221(12) 0.0264(3) Uani 1 1 d . .
C1 C 0.5725(6) 0.2331(5) 0.2809(5) 0.0292(15) Uani 1 1 d . .
H1A H 0.6054 0.2689 0.2303 0.035 Uiso 1 1 calc R .
H1B H 0.5627 0.2880 0.3290 0.035 Uiso 1 1 calc R .
C2 C 0.6633(6) 0.1443(5) 0.3312(5) 0.0236(13) Uani 1 1 d . .
C3 C 0.7986(7) 0.1509(6) 0.3511(5) 0.0343(17) Uani 1 1 d . .
H3 H 0.8378 0.2163 0.3388 0.041 Uiso 1 1 calc R .
C4 C 0.8728(6) 0.0661(6) 0.3870(6) 0.0379(18) Uani 1 1 d . .
H4 H 0.9647 0.0710 0.3980 0.046 Uiso 1 1 calc R .
C5 C 0.8186(7) -0.0315(6) 0.4092(6) 0.0380(17) Uani 1 1 d . .
H5 H 0.8730 -0.0920 0.4335 0.046 Uiso 1 1 calc R .
C6 C 0.6850(6) -0.0374(5) 0.3951(5) 0.0296(15) Uani 1 1 d . .
H6 H 0.6473 -0.0998 0.4149 0.036 Uiso 1 1 calc R .
C7 C 0.6071(6) 0.0489(5) 0.3518(5) 0.0230(13) Uani 1 1 d . .
C8 C 0.4606(6) 0.0458(5) 0.3207(5) 0.0273(14) Uani 1 1 d . .
H8A H 0.4267 0.0604 0.3774 0.033 Uiso 1 1 calc R .
H8B H 0.4284 -0.0258 0.2928 0.033 Uiso 1 1 calc R .
C9 C 0.1797(6) 0.2637(5) -0.1407(5) 0.0318(15) Uani 1 1 d . .
H9A H 0.1729 0.3418 -0.1279 0.038 Uiso 1 1 calc R .
H9B H 0.2617 0.2508 -0.1582 0.038 Uiso 1 1 calc R .
C10 C 0.0629(6) 0.2266(5) -0.2230(5) 0.0246(14) Uani 1 1 d . .
C11 C 0.0157(6) 0.2818(5) -0.3121(5) 0.0255(14) Uani 1 1 d . .
H11 H 0.0584 0.3455 -0.3241 0.031 Uiso 1 1 calc R .
C12 C -0.0911(7) 0.2443(6) -0.3814(5) 0.0407(18) Uani 1 1 d . .
H12 H -0.1244 0.2826 -0.4415 0.049 Uiso 1 1 calc R .
C13 C -0.1543(7) 0.1469(6) -0.3641(6) 0.0410(18) Uani 1 1 d . .
H13 H -0.2292 0.1205 -0.4127 0.049 Uiso 1 1 calc R .
C14 C -0.1075(6) 0.0941(5) -0.2803(5) 0.0307(16) Uani 1 1 d . .
H14 H -0.1486 0.0290 -0.2696 0.037 Uiso 1 1 calc R .
C15 C 0.0009(6) 0.1320(5) -0.2072(5) 0.0251(14) Uani 1 1 d . .
C16 C 0.0558(6) 0.0754(5) -0.1098(5) 0.0313(15) Uani 1 1 d . .
H16A H 0.1022 0.0085 -0.1183 0.038 Uiso 1 1 calc R .
H16B H -0.0150 0.0562 -0.0807 0.038 Uiso 1 1 calc R .

loop_
_atom_site_aniso_label
_atom_site_aniso_U_11
_atom_site_aniso_U_22
_atom_site_aniso_U_33
_atom_site_aniso_U_23
_atom_site_aniso_U_13
_atom_site_aniso_U_12
Nb1 0.0156(2) 0.0185(3) 0.0142(3) -0.0017(2) 0.0044(2) 0.00037(19)
Se1 0.0243(3) 0.0269(3) 0.0202(4) -0.0032(3) 0.0066(3) 0.0031(2)
Se2 0.0209(3) 0.0288(3) 0.0216(4) 0.0035(3) 0.0061(3) 0.0045(2)
Se3 0.0226(3) 0.0332(4) 0.0168(4) -0.0058(3) 0.0011(3) 0.0088(3)
Se3A 0.0226(3) 0.0332(4) 0.0168(4) -0.0058(3) 0.0011(3) 0.0088(3)
Se3B 0.0226(3) 0.0332(4) 0.0168(4) -0.0058(3) 0.0011(3) 0.0088(3)
Cl1 0.0198(6) 0.0266(8) 0.0278(9) 0.0075(6) 0.0005(6) -0.0050(5)
Cl2 0.0287(7) 0.0248(7) 0.0266(9) -0.0001(6) 0.0093(7) -0.0064(6)
C1 0.038(4) 0.022(3) 0.024(4) 0.000(3) 0.002(3) -0.006(3)
C2 0.025(3) 0.028(3) 0.017(4) -0.005(3) 0.005(3) -0.010(2)
C3 0.041(4) 0.037(4) 0.029(4) -0.010(3) 0.016(3) -0.017(3)
C4 0.019(3) 0.059(5) 0.035(5) -0.006(4) 0.007(3) -0.003(3)
C5 0.035(4) 0.040(4) 0.031(5) -0.001(3) -0.002(3) 0.017(3)
C6 0.039(4) 0.023(3) 0.021(4) -0.003(3) 0.000(3) -0.012(3)
C7 0.029(3) 0.023(3) 0.015(3) -0.004(3) 0.003(3) 0.000(2)
C8 0.031(3) 0.026(3) 0.027(4) -0.001(3) 0.013(3) -0.005(3)
C9 0.031(3) 0.036(4) 0.029(4) 0.007(3) 0.009(3) -0.005(3)
C10 0.024(3) 0.025(3) 0.025(4) -0.001(3) 0.007(3) 0.006(2)
C11 0.023(3) 0.027(3) 0.028(4) 0.007(3) 0.010(3) 0.003(2)
C12 0.057(5) 0.040(4) 0.018(4) 0.010(3) 0.001(4) 0.014(4)
C13 0.035(4) 0.055(5) 0.025(4) -0.012(4) -0.005(3) 0.017(3)
C14 0.033(3) 0.024(3) 0.038(5) -0.002(3) 0.015(3) -0.001(3)
C15 0.024(3) 0.027(3) 0.024(4) 0.001(3) 0.005(3) 0.004(2)
C16 0.023(3) 0.031(4) 0.038(5) 0.006(3) 0.005(3) 0.000(3)

loop_
_atom_type_symbol
_atom_type_description
_atom_type_scat_dispersion_real
_atom_type_scat_dispersion_imag
_atom_type_scat_source
C C 0.0033 0.0016 'International Tables Vol C Tables 4.2.6.8 and 6.1.1.4'
H H 0.0000 0.0000 'International Tables Vol C Tables 4.2.6.8 and 6.1.1.4'
Cl Cl 0.1484 0.1585 'International Tables Vol C Tables 4.2.6.8 and 6.1.1.4'
Nb Nb -2.0727 0.6215 'International Tables Vol C Tables 4.2.6.8 and 6.1.1.4'
Se Se -0.0929 2.2259 'International Tables Vol C Tables 4.2.6.8 and 6.1.1.4'

loop_
_geom_angle_atom_site_label_1
_geom_angle_atom_site_label_2
_geom_angle_atom_site_label_3
_geom_angle
_geom_angle_site_symmetry_1
_geom_angle_site_symmetry_3
Se1 Nb1 Nb1 141.68(3) . 3_655
Se2 Nb1 Nb1 138.42(3) . 3_655
Se2 Nb1 Se1 79.79(2) . .
Se3 Nb1 Nb1 53.93(2) 3_655 3_655
Se3 Nb1 Nb1 53.72(2) . 3_655
Se3 Nb1 Se1 164.34(3) 3_655 .
Se3 Nb1 Se1 87.98(3) . .
Se3 Nb1 Se2 84.56(3) 3_655 .
Se3 Nb1 Se2 167.54(3) . .
Se3 Nb1 Se3 107.64(3) 3_655 .
Se3 Nb1 Se3A 104.3(3) 3_655 .
Se3 Nb1 Se3A 104.6(2) . 3_655
Se3 Nb1 Se3A 28.6(3) 3_655 3_655
Se3 Nb1 Se3A 28.5(3) . .
Se3 Nb1 Se3B 106.2(3) 3_655 .
Se3 Nb1 Se3B 21.7(3) 3_655 3_655
Se3 Nb1 Se3B 21.2(3) . .
Se3 Nb1 Se3B 107.9(2) . 3_655
Se3A Nb1 Nb1 58.1(2) 3_655 3_655
Se3A Nb1 Nb1 57.5(3) . 3_655
Se3A Nb1 Se1 147.1(3) 3_655 .
Se3A Nb1 Se1 89.9(3) . .
Se3A Nb1 Se2 84.8(2) 3_655 .
Se3A Nb1 Se2 152.1(3) . .
Se3A Nb1 Se3A 115.7(3) 3_655 .
Se3A Nb1 Se3B 93.5(4) 3_655 .
Se3B Nb1 Nb1 58.3(3) 3_655 3_655
Se3B Nb1 Nb1 56.3(3) . 3_655
Se3B Nb1 Se1 87.9(3) . .
Se3B Nb1 Se1 153.4(3) 3_655 .
Se3B Nb1 Se2 153.5(3) . .
Se3B Nb1 Se2 84.3(2) 3_655 .
Se3B Nb1 Se3A 94.4(4) 3_655 .
Se3B Nb1 Se3A 49.6(4) . .
Se3B Nb1 Se3A 50.4(4) 3_655 3_655
Se3B Nb1 Se3B 114.7(3) 3_655 .
Cl1 Nb1 Nb1 103.89(4) . 3_655
Cl1 Nb1 Se1 78.01(4) . .
Cl1 Nb1 Se2 77.16(4) . .
Cl1 Nb1 Se3 98.16(5) . 3_655
Cl1 Nb1 Se3 98.13(4) . .
Cl1 Nb1 Se3A 126.2(3) . .
Cl1 Nb1 Se3A 70.2(3) . 3_655
Cl1 Nb1 Se3B 77.4(3) . .
Cl1 Nb1 Se3B 119.0(3) . 3_655
Cl2 Nb1 Nb1 103.39(4) . 3_655
Cl2 Nb1 Se1 81.56(4) . .
Cl2 Nb1 Se2 81.53(4) . .
Cl2 Nb1 Se3 96.63(5) . 3_655
Cl2 Nb1 Se3 99.09(4) . .
Cl2 Nb1 Se3A 71.3(3) . .
Cl2 Nb1 Se3A 124.8(3) . 3_655
Cl2 Nb1 Se3B 119.9(3) . .
Cl2 Nb1 Se3B 75.1(3) . 3_655
Cl2 Nb1 Cl1 152.68(6) . .
C1 Se1 Nb1 107.3(2) . .
C1 Se1 C8 88.0(3) . .
C8 Se1 Nb1 106.74(19) . .
C9 Se2 Nb1 107.50(19) . .
C9 Se2 C16 90.0(3) . .
C16 Se2 Nb1 105.67(18) . .
Nb1 Se3 Nb1 72.36(3) 3_655 .
Se3A Se3 Nb1 87.5(5) . .
Se3A Se3 Nb1 86.9(6) . 3_655
Se3B Se3 Nb1 94.3(7) . .
Se3B Se3 Nb1 90.9(8) . 3_655
Se3B Se3 Se3A 176.5(8) . .
Nb1 Se3A Nb1 64.3(3) 3_655 .
Se3 Se3A Nb1 64.5(5) . 3_655
Se3 Se3A Nb1 64.1(5) . .
Se3 Se3A Se3B 1.5(4) . .
Se3B Se3A Nb1 64.9(4) . .
Se3B Se3A Nb1 63.5(4) . 3_655
Nb1 Se3B Nb1 65.3(3) 3_655 .
Se3 Se3B Nb1 64.5(7) . .
Se3 Se3B Nb1 67.4(7) . 3_655
Se3 Se3B Se3A 2.0(5) . .
Se3A Se3B Nb1 66.1(5) . 3_655
Se3A Se3B Nb1 65.6(5) . .
Se1 C1 H1A 110.8 . .
Se1 C1 H1B 110.8 . .
H1A C1 H1B 108.9 . .
C2 C1 Se1 104.7(4) . .
C2 C1 H1A 110.8 . .
C2 C1 H1B 110.8 . .
C3 C2 C1 122.9(5) . .
C3 C2 C7 119.5(6) . .
C7 C2 C1 117.4(5) . .
C2 C3 H3 119.9 . .
C4 C3 C2 120.2(6) . .
C4 C3 H3 119.9 . .
C3 C4 H4 119.2 . .
C3 C4 C5 121.6(6) . .
C5 C4 H4 119.2 . .
C4 C5 H5 120.5 . .
C6 C5 C4 119.0(6) . .
C6 C5 H5 120.5 . .
C5 C6 H6 120.5 . .
C7 C6 C5 119.0(6) . .
C7 C6 H6 120.5 . .
C2 C7 C8 115.9(5) . .
C6 C7 C2 120.5(6) . .
C6 C7 C8 123.5(5) . .
Se1 C8 H8A 110.7 . .
Se1 C8 H8B 110.7 . .
C7 C8 Se1 105.3(4) . .
C7 C8 H8A 110.7 . .
C7 C8 H8B 110.7 . .
H8A C8 H8B 108.8 . .
Se2 C9 H9A 110.5 . .
Se2 C9 H9B 110.5 . .
H9A C9 H9B 108.7 . .
C10 C9 Se2 106.3(4) . .
C10 C9 H9A 110.5 . .
C10 C9 H9B 110.5 . .
C11 C10 C9 123.5(6) . .
C15 C10 C9 117.1(6) . .
C15 C10 C11 119.5(6) . .
C10 C11 H11 120.1 . .
C12 C11 C10 119.8(6) . .
C12 C11 H11 120.1 . .
C11 C12 H12 119.9 . .
C11 C12 C13 120.1(6) . .
C13 C12 H12 119.9 . .
C12 C13 H13 120.2 . .
C14 C13 C12 119.6(7) . .
C14 C13 H13 120.2 . .
C13 C14 H14 119.4 . .
C13 C14 C15 121.3(6) . .
C15 C14 H14 119.4 . .
C10 C15 C16 117.4(6) . .
C14 C15 C10 119.7(6) . .
C14 C15 C16 123.0(6) . .
Se2 C16 H16A 110.6 . .
Se2 C16 H16B 110.6 . .
C15 C16 Se2 105.7(4) . .
C15 C16 H16A 110.6 . .
C15 C16 H16B 110.6 . .
H16A C16 H16B 108.7 . .

loop_
_geom_bond_atom_site_label_1
_geom_bond_atom_site_label_2
_geom_bond_distance
_geom_bond_site_symmetry_2
Nb1 Nb1 2.8980(9) 3_655
Nb1 Se1 2.8266(8) .
Nb1 Se2 2.8214(7) .
Nb1 Se3 2.4514(9) 3_655
Nb1 Se3 2.4579(8) .
Nb1 Se3A 2.731(12) .
Nb1 Se3A 2.712(13) 3_655
Nb1 Se3B 2.654(13) 3_655
Nb1 Se3B 2.715(13) .
Nb1 Cl1 2.3836(14) .
Nb1 Cl2 2.3724(15) .
Se1 C1 1.968(6) .
Se1 C8 1.977(6) .
Se2 C9 1.953(7) .
Se2 C16 1.973(7) .
Se3 Nb1 2.4514(9) 3_655
Se3 Se3A 1.302(13) .
Se3 Se3B 0.982(15) .
Se3A Nb1 2.712(13) 3_655
Se3A Se3B 2.28(2) .
Se3B Nb1 2.654(13) 3_655
C1 H1A 0.9900 .
C1 H1B 0.9900 .
C1 C2 1.503(9) .
C2 C3 1.393(8) .
C2 C7 1.393(8) .
C3 H3 0.9500 .
C3 C4 1.324(10) .
C4 H4 0.9500 .
C4 C5 1.414(10) .
C5 H5 0.9500 .
C5 C6 1.385(9) .
C6 H6 0.9500 .
C6 C7 1.384(9) .
C7 C8 1.499(8) .
C8 H8A 0.9900 .
C8 H8B 0.9900 .
C9 H9A 0.9900 .
C9 H9B 0.9900 .
C9 C10 1.513(9) .
C10 C11 1.397(9) .
C10 C15 1.395(8) .
C11 H11 0.9500 .
C11 C12 1.355(10) .
C12 H12 0.9500 .
C12 C13 1.438(11) .
C13 H13 0.9500 .
C13 C14 1.322(10) .
C14 H14 0.9500 .
C14 C15 1.394(9) .
C15 C16 1.509(9) .
C16 H16A 0.9900 .
C16 H16B 0.9900 .

loop_
_geom_torsion_atom_site_label_1
_geom_torsion_atom_site_label_2
_geom_torsion_atom_site_label_3
_geom_torsion_atom_site_label_4
_geom_torsion
_geom_torsion_site_symmetry_1
_geom_torsion_site_symmetry_4
Nb1 Se3 Se3A Nb1 72.46(4) 3_655 .
Nb1 Se3 Se3A Nb1 -72.46(4) . 3_655
Nb1 Se3 Se3A Se3B -121(16) . .
Nb1 Se3 Se3A Se3B -49(16) 3_655 .
Nb1 Se3 Se3B Nb1 -72.37(6) 3_655 .
Nb1 Se3 Se3B Nb1 72.37(6) . 3_655
Nb1 Se3 Se3B Se3A 49(16) 3_655 .
Nb1 Se3 Se3B Se3A 121(16) . .
Se1 C1 C2 C3 155.1(5) . .
Se1 C1 C2 C7 -20.1(7) . .
Se2 C9 C10 C11 167.1(5) . .
Se2 C9 C10 C15 -13.0(7) . .
C1 C2 C3 C4 -173.5(7) . .
C1 C2 C7 C6 177.9(6) . .
C1 C2 C7 C8 0.1(8) . .
C2 C3 C4 C5 -2.1(11) . .
C2 C7 C8 Se1 19.9(7) . .
C3 C2 C7 C6 2.5(9) . .
C3 C2 C7 C8 -175.3(6) . .
C3 C4 C5 C6 -1.5(11) . .
C4 C5 C6 C7 5.5(10) . .
C5 C6 C7 C2 -6.1(10) . .
C5 C6 C7 C8 171.6(6) . .
C6 C7 C8 Se1 -157.8(5) . .
C7 C2 C3 C4 1.6(10) . .
C9 C10 C11 C12 -178.7(6) . .
C9 C10 C15 C14 179.8(5) . .
C9 C10 C15 C16 0.0(8) . .
C10 C11 C12 C13 -1.2(10) . .
C10 C15 C16 Se2 12.8(6) . .
C11 C10 C15 C14 -0.3(9) . .
C11 C10 C15 C16 179.9(5) . .
C11 C12 C13 C14 0.0(10) . .
C12 C13 C14 C15 1.1(10) . .
C13 C14 C15 C10 -0.9(9) . .
C13 C14 C15 C16 178.8(6) . .
C14 C15 C16 Se2 -166.9(5) . .
C15 C10 C11 C12 1.4(9) . .
